data_7058483
loop_
_publ_author_name
'Aragoni, M. Carla'
'Arca, Massimiliano'
'Blake, Alexander J.'
'Cadoni, Enzo'
'Copolovici, Lucian O.'
'Isaia, Francesco'
'Lippolis, Vito'
'Murgia, Sergio'
'Pop, Alexandra M.'
'Silvestru, Cristian'
'Tidey, Jeremiah P.'
'Varga, Richard A.'

_publ_section_title
;
 Reaction of imidazoline-2-selone derivatives with mesityltellurenyl
 iodide: a unique example of a 3c-4e Se\\rightarrow Te\\leftarrow Se
 three-body system embedding a tellurenyl cation
;
_journal_issue 30
_journal_name_full 'New Journal of Chemistry'
_journal_page_first 11821
_journal_paper_doi 10.1039/C9NJ01593K
_journal_volume 43
_journal_year 2019
_chemical_formula_moiety 'C27 H34 I2 N4 Se2 Te2, 2(C H2 Cl2)'
_chemical_formula_sum 'C29 H38 Cl4 I2 N4 Se2 Te2'
_chemical_formula_weight 1251.35
_space_group_crystal_system monoclinic
_space_group_IT_number 14
_space_group_name_Hall '-P 2ybc'
_space_group_name_H-M_alt 'P 1 21/c 1'
_symmetry_space_group_name_Hall '-P 2ybc'
_symmetry_space_group_name_H-M 'P 1 21/c 1'
_atom_sites_solution_hydrogens geom
_audit_creation_method SHELXL-2016/6
_audit_update_record
;
2019-06-10 deposited with the CCDC.    2019-06-12 downloaded from the CCDC.
;
_cell_angle_alpha 90
_cell_angle_beta 99.016(2)
_cell_angle_gamma 90
_cell_formula_units_Z 4
_cell_length_a 16.2052(17)
_cell_length_b 15.2199(16)
_cell_length_c 16.6992(17)
_cell_measurement_reflns_used 5445
_cell_measurement_temperature 297(2)
_cell_measurement_theta_max 22.05
_cell_measurement_theta_min 2.33
_cell_volume 4067.8(7)
_computing_cell_refinement 'Bruker SMART'
_computing_data_collection 'Bruker SMART'
_computing_data_reduction 'Bruker SAINT'
_computing_structure_refinement 'SHELXL-2016/6 (Sheldrick, 2016)'
_computing_structure_solution 'Bruker SHELXTL'
_diffrn_ambient_temperature 297(2)
_diffrn_measured_fraction_theta_full 0.999
_diffrn_measured_fraction_theta_max 0.999
_diffrn_measurement_device_type 'CCD area detector'
_diffrn_measurement_method 'phi and omega scans'
_diffrn_radiation_monochromator graphite
_diffrn_radiation_source 'sealed tube'
_diffrn_radiation_type MoK\a
_diffrn_radiation_wavelength 0.71073
_diffrn_reflns_av_R_equivalents 0.0607
_diffrn_reflns_av_unetI/netI 0.0544
_diffrn_reflns_Laue_measured_fraction_full 0.999
_diffrn_reflns_Laue_measured_fraction_max 0.999
_diffrn_reflns_limit_h_max 19
_diffrn_reflns_limit_h_min -19
_diffrn_reflns_limit_k_max 18
_diffrn_reflns_limit_k_min -18
_diffrn_reflns_limit_l_max 19
_diffrn_reflns_limit_l_min -19
_diffrn_reflns_number 28895
_diffrn_reflns_point_group_measured_fraction_full 0.999
_diffrn_reflns_point_group_measured_fraction_max 0.999
_diffrn_reflns_theta_full 25.000
_diffrn_reflns_theta_max 25.000
_diffrn_reflns_theta_min 1.821
_exptl_absorpt_coefficient_mu 5.030
_exptl_absorpt_correction_T_max 0.307
_exptl_absorpt_correction_T_min 0.242
_exptl_absorpt_correction_type multi-scan
_exptl_absorpt_process_details 'Bruker, 2001.'
_exptl_crystal_colour brown
_exptl_crystal_density_diffrn 2.043
_exptl_crystal_description block
_exptl_crystal_F_000 2344
_exptl_crystal_size_max 0.290
_exptl_crystal_size_mid 0.190
_exptl_crystal_size_min 0.170
_platon_squeeze_void_content '2(C H2 Cl2)'
_refine_diff_density_max 1.948
_refine_diff_density_min -0.870
_refine_diff_density_rms 0.191
_refine_ls_extinction_method none
_refine_ls_goodness_of_fit_ref 1.214
_refine_ls_hydrogen_treatment constr
_refine_ls_matrix_type full
_refine_ls_number_parameters 330
_refine_ls_number_reflns 7157
_refine_ls_number_restraints 0
_refine_ls_restrained_S_all 1.214
_refine_ls_R_factor_all 0.1019
_refine_ls_R_factor_gt 0.0903
_refine_ls_shift/su_max 0.000
_refine_ls_shift/su_mean 0.000
_refine_ls_structure_factor_coef Fsqd
_refine_ls_weighting_details 'w=1/[\s^2^(Fo^2^)+(0.0557P)^2^+66.9394P] where P=(Fo^2^+2Fc^2^)/3'
_refine_ls_weighting_scheme calc
_refine_ls_wR_factor_gt 0.1911
_refine_ls_wR_factor_ref 0.1968
_reflns_Friedel_coverage 0.000
_reflns_number_gt 6283
_reflns_number_total 7157
_reflns_threshold_expression 'I > 2\s(I)'
_cod_data_source_file c9nj01593k2.cif
_cod_data_source_block Compound_I
_cod_depositor_comments 'Adding full bibliography for 7058482--7058483.cif.'
_cod_database_code 7058483
_shelx_shelxl_version_number 2016/6
_shelx_space_group_comment
;
The symmetry employed for this shelxl refinement is uniquely defined
by the following loop, which should always be used as a source of
symmetry information in preference to the above space-group names.
They are only intended as comments.
;
_shelx_estimated_absorpt_t_min 0.339
_shelx_estimated_absorpt_t_max 0.498

loop_
_space_group_symop_operation_xyz
'x, y, z'
'-x, y+1/2, -z+1/2'
'-x, -y, -z'
'x, -y-1/2, z-1/2'

loop_
_atom_site_label
_atom_site_type_symbol
_atom_site_fract_x
_atom_site_fract_y
_atom_site_fract_z
_atom_site_U_iso_or_equiv
_atom_site_adp_type
_atom_site_occupancy
_atom_site_site_symmetry_order
_atom_site_calc_flag
_atom_site_refinement_flags_posn
_atom_site_refinement_flags_adp
C1 C 0.5535(8) 0.3435(8) 0.2426(8) 0.039(3) Uani 1 1 d . .
C2 C 0.5335(8) 0.2559(9) 0.2434(8) 0.042(3) Uani 1 1 d . .
C3 C 0.5907(9) 0.2003(10) 0.2910(9) 0.051(4) Uani 1 1 d . .
H3 H 0.578556 0.140543 0.290786 0.062 Uiso 1 1 calc R U
C4 C 0.6622(8) 0.2276(10) 0.3370(8) 0.043(3) Uani 1 1 d . .
C5 C 0.6796(8) 0.3150(10) 0.3363(8) 0.048(4) Uani 1 1 d . .
H5 H 0.728317 0.335278 0.367842 0.058 Uiso 1 1 calc R U
C6 C 0.6280(10) 0.3752(10) 0.2909(9) 0.055(4) Uani 1 1 d . .
C7 C 0.4559(9) 0.2178(11) 0.1959(10) 0.060(4) Uani 1 1 d . .
H7A H 0.407877 0.245321 0.212155 0.091 Uiso 1 1 calc R U
H7B H 0.454236 0.155758 0.205959 0.091 Uiso 1 1 calc R U
H7C H 0.455825 0.227834 0.139153 0.091 Uiso 1 1 calc R U
C8 C 0.7243(12) 0.1653(12) 0.3843(9) 0.073(5) Uani 1 1 d . .
H8A H 0.775547 0.195973 0.402708 0.110 Uiso 1 1 calc R U
H8B H 0.735011 0.117303 0.350041 0.110 Uiso 1 1 calc R U
H8C H 0.701872 0.143000 0.430180 0.110 Uiso 1 1 calc R U
C9 C 0.6504(12) 0.4712(11) 0.2943(13) 0.085(7) Uani 1 1 d . .
H9A H 0.699753 0.480117 0.333406 0.127 Uiso 1 1 calc R U
H9B H 0.605080 0.504515 0.309784 0.127 Uiso 1 1 calc R U
H9C H 0.660523 0.490274 0.241921 0.127 Uiso 1 1 calc R U
C10 C 0.9845(5) 0.1196(6) 0.2115(6) 0.045(3) Uani 1 1 d G .
C11 C 1.0479(6) 0.0818(6) 0.1759(6) 0.057(4) Uani 1 1 d G .
C12 C 1.1204(5) 0.1290(8) 0.1710(7) 0.068(5) Uani 1 1 d G .
H12 H 1.162847 0.103774 0.147158 0.081 Uiso 1 1 calc R U
C13 C 1.1295(6) 0.2139(8) 0.2018(8) 0.077(5) Uani 1 1 d G .
C14 C 1.0661(8) 0.2516(6) 0.2374(7) 0.080(6) Uani 1 1 d G .
H14 H 1.072131 0.308455 0.258036 0.096 Uiso 1 1 calc R U
C15 C 0.9936(6) 0.2045(6) 0.2423(6) 0.058(4) Uani 1 1 d G .
C16 C 1.0445(13) -0.0090(12) 0.1413(16) 0.102(8) Uani 1 1 d . .
H16A H 0.995521 -0.014917 0.101055 0.153 Uiso 1 1 calc R U
H16B H 1.042342 -0.051018 0.183783 0.153 Uiso 1 1 calc R U
H16C H 1.093374 -0.019395 0.116777 0.153 Uiso 1 1 calc R U
C17 C 1.2098(14) 0.2647(18) 0.1973(15) 0.121(10) Uani 1 1 d . .
H17A H 1.232745 0.246164 0.150437 0.182 Uiso 1 1 calc R U
H17B H 1.249433 0.253538 0.245235 0.182 Uiso 1 1 calc R U
H17C H 1.197722 0.326479 0.193359 0.182 Uiso 1 1 calc R U
C18 C 0.9300(12) 0.2462(13) 0.2859(10) 0.075(5) Uani 1 1 d . .
H18A H 0.927867 0.215285 0.335627 0.112 Uiso 1 1 calc R U
H18B H 0.876154 0.243884 0.252417 0.112 Uiso 1 1 calc R U
H18C H 0.945010 0.306411 0.297675 0.112 Uiso 1 1 calc R U
C19 C 0.5715(8) 0.2880(10) 0.0298(8) 0.044(3) Uani 1 1 d . .
C20 C 0.5242(10) 0.1631(11) -0.0270(10) 0.057(4) Uani 1 1 d . .
H20 H 0.492075 0.122870 -0.060333 0.068 Uiso 1 1 calc R U
C21 C 0.5897(9) 0.1465(10) 0.0279(9) 0.050(4) Uani 1 1 d . .
H21 H 0.611162 0.090913 0.041674 0.060 Uiso 1 1 calc R U
C22 C 0.4420(9) 0.2979(14) -0.0741(10) 0.069(5) Uani 1 1 d . .
H22A H 0.397331 0.304414 -0.042996 0.104 Uiso 1 1 calc R U
H22B H 0.422869 0.263895 -0.121877 0.104 Uiso 1 1 calc R U
H22C H 0.459600 0.354778 -0.089599 0.104 Uiso 1 1 calc R U
C23 C 0.6903(8) 0.2305(10) 0.1273(8) 0.046(3) Uani 1 1 d . .
H23A H 0.700249 0.172882 0.151826 0.055 Uiso 1 1 calc R U
H23B H 0.674742 0.269672 0.168308 0.055 Uiso 1 1 calc R U
C24 C 0.8225(8) 0.2141(9) 0.0699(8) 0.040(3) Uani 1 1 d . .
C25 C 0.8695(10) 0.3513(12) 0.0861(11) 0.068(5) Uani 1 1 d . .
H25 H 0.903556 0.400464 0.086200 0.081 Uiso 1 1 calc R U
C26 C 0.7971(10) 0.3472(10) 0.1113(10) 0.058(4) Uani 1 1 d . .
H26 H 0.769946 0.394133 0.131444 0.069 Uiso 1 1 calc R U
C27 C 0.9605(10) 0.2433(13) 0.0272(11) 0.073(5) Uani 1 1 d . .
H27A H 1.001842 0.222715 0.070644 0.109 Uiso 1 1 calc R U
H27B H 0.981940 0.292979 0.001678 0.109 Uiso 1 1 calc R U
H27C H 0.946969 0.197194 -0.011903 0.109 Uiso 1 1 calc R U
I1 I 0.37094(7) 0.45788(7) 0.29668(7) 0.0593(3) Uani 1 1 d . .
I2 I 0.93734(7) 0.01178(8) 0.38766(6) 0.0640(3) Uani 1 1 d . .
N1 N 0.5132(7) 0.2523(10) -0.0246(7) 0.058(4) Uani 1 1 d . .
N2 N 0.6217(7) 0.2244(7) 0.0619(7) 0.042(3) Uani 1 1 d . .
N3 N 0.8849(7) 0.2692(9) 0.0596(7) 0.051(3) Uani 1 1 d . .
N4 N 0.7676(7) 0.2621(7) 0.1031(7) 0.042(3) Uani 1 1 d . .
Se1 Se 0.58462(11) 0.40927(11) 0.05420(10) 0.0583(4) Uani 1 1 d . .
Se2 Se 0.81851(10) 0.09360(10) 0.05029(9) 0.0502(4) Uani 1 1 d . .
Te1 Te 0.47627(6) 0.43074(6) 0.16454(6) 0.0499(3) Uani 1 1 d . .
Te2 Te 0.87210(6) 0.04924(6) 0.21751(6) 0.0426(3) Uani 1 1 d . .

loop_
_atom_site_aniso_label
_atom_site_aniso_U_11
_atom_site_aniso_U_22
_atom_site_aniso_U_33
_atom_site_aniso_U_23
_atom_site_aniso_U_13
_atom_site_aniso_U_12
C1 0.042(7) 0.018(6) 0.059(8) -0.003(6) 0.017(6) 0.003(5)
C2 0.032(7) 0.047(8) 0.046(8) -0.012(6) 0.003(6) -0.002(6)
C3 0.047(9) 0.050(9) 0.064(10) 0.007(7) 0.030(8) 0.012(7)
C4 0.032(7) 0.067(10) 0.031(7) 0.008(7) 0.010(6) 0.014(7)
C5 0.027(7) 0.060(10) 0.049(8) 0.000(7) -0.020(6) -0.005(7)
C6 0.060(10) 0.049(9) 0.056(9) -0.007(7) 0.009(8) 0.003(8)
C7 0.037(8) 0.063(10) 0.078(11) 0.002(9) -0.001(8) -0.004(7)
C8 0.107(15) 0.070(12) 0.041(9) 0.015(8) 0.008(9) 0.034(11)
C9 0.066(12) 0.051(10) 0.122(17) -0.022(11) -0.036(11) -0.008(9)
C10 0.023(7) 0.047(8) 0.062(9) 0.003(7) -0.003(6) -0.001(6)
C11 0.038(8) 0.075(11) 0.056(9) 0.017(8) -0.002(7) 0.006(8)
C12 0.036(9) 0.106(15) 0.060(10) 0.023(10) 0.007(7) 0.009(9)
C13 0.071(13) 0.080(14) 0.076(13) 0.010(11) 0.001(10) -0.019(11)
C14 0.102(16) 0.051(11) 0.084(14) 0.001(10) 0.007(12) -0.019(11)
C15 0.054(10) 0.062(10) 0.054(9) 0.006(8) -0.004(8) -0.008(8)
C16 0.088(15) 0.055(12) 0.18(2) -0.016(13) 0.075(16) 0.014(10)
C17 0.085(16) 0.15(2) 0.13(2) 0.003(18) 0.007(14) -0.068(16)
C18 0.099(15) 0.079(13) 0.049(10) -0.023(9) 0.019(10) -0.018(11)
C19 0.034(7) 0.064(10) 0.034(7) -0.004(7) 0.007(6) 0.006(7)
C20 0.045(9) 0.059(10) 0.068(10) -0.017(8) 0.012(8) -0.006(8)
C21 0.038(8) 0.047(9) 0.063(10) 0.007(7) 0.004(7) 0.004(7)
C22 0.038(9) 0.115(16) 0.051(9) 0.004(10) -0.009(7) 0.015(9)
C23 0.042(8) 0.051(9) 0.047(8) -0.004(7) 0.018(7) 0.012(7)
C24 0.041(8) 0.040(8) 0.036(7) 0.009(6) -0.003(6) 0.008(6)
C25 0.040(9) 0.062(11) 0.097(13) 0.014(10) -0.003(9) -0.028(8)
C26 0.056(10) 0.044(9) 0.069(11) 0.005(8) -0.006(8) -0.008(7)
C27 0.055(10) 0.097(14) 0.073(12) 0.031(10) 0.031(9) 0.015(10)
I1 0.0534(6) 0.0620(7) 0.0656(7) 0.0067(5) 0.0189(5) 0.0134(5)
I2 0.0629(7) 0.0790(8) 0.0488(6) 0.0155(5) 0.0052(5) 0.0224(6)
N1 0.040(7) 0.091(11) 0.042(7) 0.002(7) 0.002(6) 0.011(7)
N2 0.040(7) 0.044(7) 0.042(6) 0.001(5) 0.003(5) 0.005(5)
N3 0.032(6) 0.073(9) 0.047(7) 0.012(6) 0.001(5) -0.005(6)
N4 0.049(7) 0.030(6) 0.051(7) 0.002(5) 0.016(6) -0.004(5)
Se1 0.0672(11) 0.0467(9) 0.0660(10) 0.0099(8) 0.0257(8) 0.0127(8)
Se2 0.0522(9) 0.0538(9) 0.0430(8) -0.0046(7) 0.0024(7) 0.0101(7)
Te1 0.0504(6) 0.0422(5) 0.0572(6) 0.0039(4) 0.0094(5) 0.0143(4)
Te2 0.0393(5) 0.0407(5) 0.0472(5) 0.0016(4) 0.0045(4) 0.0032(4)

loop_
_atom_type_symbol
_atom_type_description
_atom_type_scat_dispersion_real
_atom_type_scat_dispersion_imag
_atom_type_scat_source
C C 0.0033 0.0016 'International Tables Vol C Tables 4.2.6.8 and 6.1.1.4'
H H 0.0000 0.0000 'International Tables Vol C Tables 4.2.6.8 and 6.1.1.4'
I I -0.4742 1.8119 'International Tables Vol C Tables 4.2.6.8 and 6.1.1.4'
N N 0.0061 0.0033 'International Tables Vol C Tables 4.2.6.8 and 6.1.1.4'
Se Se -0.0929 2.2259 'International Tables Vol C Tables 4.2.6.8 and 6.1.1.4'
Te Te -0.5308 1.6751 'International Tables Vol C Tables 4.2.6.8 and 6.1.1.4'

loop_
_geom_angle_atom_site_label_1
_geom_angle_atom_site_label_2
_geom_angle_atom_site_label_3
_geom_angle
C2 C1 C6 120.2(13)
C2 C1 Te1 119.8(10)
C6 C1 Te1 120.0(9)
C1 C2 C3 117.1(13)
C1 C2 C7 123.4(13)
C3 C2 C7 119.5(14)
C4 C3 C2 124.5(14)
C3 C4 C5 117.2(13)
C3 C4 C8 123.0(15)
C5 C4 C8 119.7(14)
C4 C5 C6 122.9(13)
C5 C6 C1 118.1(13)
C5 C6 C9 120.0(14)
C1 C6 C9 121.8(14)
C11 C10 C15 120.0
C11 C10 Te2 120.5(5)
C15 C10 Te2 119.5(5)
C12 C11 C10 120.0
C12 C11 C16 115.8(10)
C10 C11 C16 124.2(10)
C13 C12 C11 120.0
C12 C13 C14 120.0
C12 C13 C17 119.6(14)
C14 C13 C17 120.4(14)
C15 C14 C13 120.0
C14 C15 C10 120.0
C14 C15 C18 117.6(10)
C10 C15 C18 122.3(10)
N1 C19 N2 107.9(13)
N1 C19 Se1 126.3(11)
N2 C19 Se1 125.7(10)
C21 C20 N1 105.3(14)
C20 C21 N2 109.4(14)
N2 C23 N4 114.0(11)
N4 C24 N3 105.9(12)
N4 C24 Se2 127.2(10)
N3 C24 Se2 126.7(11)
C26 C25 N3 106.3(14)
C25 C26 N4 109.1(15)
C19 N1 C20 110.2(13)
C19 N1 C22 127.0(15)
C20 N1 C22 122.7(14)
C19 N2 C21 107.1(12)
C19 N2 C23 128.0(12)
C21 N2 C23 124.4(12)
C24 N3 C25 110.6(12)
C24 N3 C27 124.5(14)
C25 N3 C27 124.9(14)
C24 N4 C26 108.1(12)
C24 N4 C23 126.2(11)
C26 N4 C23 125.7(12)
C19 Se1 Te1 101.4(4)
C24 Se2 Te2 93.7(4)
C1 Te1 Se1 87.7(3)
C1 Te1 I1 89.0(3)
Se1 Te1 I1 174.89(6)
C10 Te2 Se2 88.1(3)
C10 Te2 I2 87.8(3)
Se2 Te2 I2 175.90(6)

loop_
_geom_bond_atom_site_label_1
_geom_bond_atom_site_label_2
_geom_bond_distance
C1 C2 1.373(18)
C1 C6 1.43(2)
C1 Te1 2.125(13)
C2 C3 1.41(2)
C2 C7 1.495(19)
C3 C4 1.35(2)
C4 C5 1.36(2)
C4 C8 1.513(19)
C5 C6 1.38(2)
C6 C9 1.50(2)
C10 C11 1.3900
C10 C15 1.3900
C10 Te2 2.129(7)
C11 C12 1.3900
C11 C16 1.50(2)
C12 C13 1.3900
C13 C14 1.3900
C13 C17 1.53(2)
C14 C15 1.3900
C15 C18 1.494(19)
C19 N1 1.320(18)
C19 N2 1.323(17)
C19 Se1 1.895(15)
C20 C21 1.31(2)
C20 N1 1.37(2)
C21 N2 1.381(18)
C22 N1 1.483(19)
C23 N2 1.434(17)
C23 N4 1.458(17)
C24 N4 1.338(17)
C24 N3 1.346(17)
C24 Se2 1.862(14)
C25 C26 1.31(2)
C25 N3 1.36(2)
C26 N4 1.380(18)
C27 N3 1.468(19)
I1 Te1 3.0223(14)
I2 Te2 2.9283(14)
Se1 Te1 2.7566(19)
Se2 Te2 2.8718(17)

loop_
_geom_torsion_atom_site_label_1
_geom_torsion_atom_site_label_2
_geom_torsion_atom_site_label_3
_geom_torsion_atom_site_label_4
_geom_torsion
C6 C1 C2 C3 -2(2)
Te1 C1 C2 C3 174.7(9)
C6 C1 C2 C7 178.7(14)
Te1 C1 C2 C7 -4.4(19)
C1 C2 C3 C4 2(2)
C7 C2 C3 C4 -179.1(14)
C2 C3 C4 C5 0(2)
C2 C3 C4 C8 -176.9(13)
C3 C4 C5 C6 0(2)
C8 C4 C5 C6 176.3(14)
C4 C5 C6 C1 0(2)
C4 C5 C6 C9 178.8(16)
C2 C1 C6 C5 1(2)
Te1 C1 C6 C5 -175.4(11)
C2 C1 C6 C9 -177.5(16)
Te1 C1 C6 C9 6(2)
C15 C10 C11 C12 0.0
Te2 C10 C11 C12 178.8(7)
C15 C10 C11 C16 179.8(16)
Te2 C10 C11 C16 -1.4(15)
C10 C11 C12 C13 0.0
C16 C11 C12 C13 -179.8(15)
C11 C12 C13 C14 0.0
C11 C12 C13 C17 179.1(15)
C12 C13 C14 C15 0.0
C17 C13 C14 C15 -179.1(15)
C13 C14 C15 C10 0.0
C13 C14 C15 C18 176.2(12)
C11 C10 C15 C14 0.0
Te2 C10 C15 C14 -178.8(7)
C11 C10 C15 C18 -176.0(12)
Te2 C10 C15 C18 5.1(12)
N1 C20 C21 N2 -2.5(17)
N3 C25 C26 N4 1.7(19)
N2 C19 N1 C20 1.4(16)
Se1 C19 N1 C20 178.6(10)
N2 C19 N1 C22 178.1(14)
Se1 C19 N1 C22 -5(2)
C21 C20 N1 C19 0.7(17)
C21 C20 N1 C22 -176.1(14)
N1 C19 N2 C21 -2.9(15)
Se1 C19 N2 C21 179.9(10)
N1 C19 N2 C23 -175.1(12)
Se1 C19 N2 C23 8(2)
C20 C21 N2 C19 3.5(17)
C20 C21 N2 C23 176.0(13)
N4 C23 N2 C19 -81.7(16)
N4 C23 N2 C21 107.3(15)
N4 C24 N3 C25 -0.1(16)
Se2 C24 N3 C25 -175.1(11)
N4 C24 N3 C27 177.8(13)
Se2 C24 N3 C27 2.8(19)
C26 C25 N3 C24 -1.1(18)
C26 C25 N3 C27 -178.9(14)
N3 C24 N4 C26 1.1(15)
Se2 C24 N4 C26 176.1(10)
N3 C24 N4 C23 -178.4(12)
Se2 C24 N4 C23 -3.4(19)
C25 C26 N4 C24 -1.8(17)
C25 C26 N4 C23 177.7(14)
N2 C23 N4 C24 -81.7(16)
N2 C23 N4 C26 98.8(16)
N1 C19 Se1 Te1 84.9(12)
N2 C19 Se1 Te1 -98.4(12)
N4 C24 Se2 Te2 -75.8(11)
N3 C24 Se2 Te2 98.1(11)
